data_7718870
loop_
_publ_author_name
'Yan, Hong'
'Fujii, Kotaro'
'Matsushita, Yoshitaka'
'Yashima, Masatomo'
'Yamaura, Kazunari'
'Tsujimoto, Yoshihiro'

_publ_section_title
;
 Flux crystal growth, structure, and optical properties of
 non-centrosymmetric oxysulfides
 Ln<sub>3</sub>Ga<sub>3</sub>Ge<sub>2</sub>S<sub>3</sub>O<sub>10</sub> (Ln
 = La, Ce, Pr, Nd).
;
_journal_issue 26
_journal_name_full 'Dalton transactions (Cambridge, England : 2003)'
_journal_page_first 10433
_journal_page_last 10440
_journal_paper_doi 10.1039/d5dt01100k
_journal_volume 54
_journal_year 2025
_chemical_absolute_configuration ad
_chemical_formula_moiety 'Ga3 Ge2 La3 O10 S3'
_chemical_formula_sum 'Ga3 Ge2 La3 O10 S3'
_chemical_formula_weight 1027.25
_space_group_crystal_system hexagonal
_space_group_IT_number 190
_space_group_name_Hall 'P -6c -2c'
_space_group_name_H-M_alt 'P -6 2 c'
_atom_sites_solution_primary dual
_audit_creation_date 2025-04-25
_audit_creation_method
;
Olex2 1.5-beta
(compiled 2022.04.07 svn.rca3783a0 for OlexSys, GUI svn.r6498)
;
_audit_update_record
;
2025-05-07 deposited with the CCDC.	2025-06-12 downloaded from the CCDC.
;
_cell_angle_alpha 90
_cell_angle_beta 90
_cell_angle_gamma 120
_cell_formula_units_Z 2
_cell_length_a 10.1701(4)
_cell_length_b 10.1701(4)
_cell_length_c 7.5198(3)
_cell_measurement_reflns_used 6837
_cell_measurement_temperature 297.15
_cell_measurement_theta_max 30.5300
_cell_measurement_theta_min 3.5340
_cell_volume 673.58(5)
_computing_cell_refinement 'CrysAlisPro 1.171.40.60a (Rigaku OD, 2019)'
_computing_data_collection 'CrysAlisPro 1.171.40.60a (Rigaku OD, 2019)'
_computing_data_reduction 'CrysAlisPro 1.171.40.60a (Rigaku OD, 2019)'
_computing_molecular_graphics 'Olex2 1.5-beta (Dolomanov et al., 2009)'
_computing_publication_material 'Olex2 1.5-beta (Dolomanov et al., 2009)'
_computing_structure_refinement 'SHELXL 2019/3 (Sheldrick, 2015)'
_computing_structure_solution 'SHELXT 2018/2 (Sheldrick, 2018)'
_diffrn_ambient_temperature 297.15
_diffrn_detector 'Hybrid Pixel Array Detector'
_diffrn_detector_area_resol_mean 10.0000
_diffrn_measured_fraction_theta_full 1.000
_diffrn_measured_fraction_theta_max 0.998
_diffrn_measurement_details
;
List of Runs (angles in degrees, time in seconds):

  # Type    Start    End  Width  t~exp~   \w     \q     \k     \f   Frames
#--------------------------------------------------------------------------
  1  \w      6.00 110.00   0.50   15.00    --   20.00  54.00 -90.00  208
  2  \w    -71.00 -39.00   0.50   15.00    --   20.00  54.00 120.00   64
  3  \w    -22.00  98.00   0.50   15.00    --   20.00  54.00 120.00  240
  4  \w    -72.00 110.00   0.50   15.00    --   20.00  54.00  60.00  364
  5  \w    -20.00  54.00   0.50   15.00    --   20.00  54.00-180.00  148
  6  \w     70.00  95.00   0.50   15.00    --   20.00  54.00-180.00   50
  7  \w    -73.00 -44.00   0.50   15.00    --   20.00  54.00 -30.00   58
  8  \w     20.00  45.00   0.50   15.00    --   20.00  54.00 -30.00   50
  9  \w     75.00 100.00   0.50   15.00    --   20.00  54.00 -30.00   50
 10  \w    -73.00 -38.00   0.50   15.00    --   20.00  54.00-150.00   70
 11  \w     -6.00  26.00   0.50   15.00    --   20.00  54.00-150.00   64
 12  \w     57.00  82.00   0.50   15.00    --   20.00  54.00-150.00   50
 13  \w    -59.00 -33.00   0.50   15.00    --   20.00  54.00 150.00   52
 14  \w     62.00  87.00   0.50   15.00    --   20.00  54.00  30.00   50
 15  \w    -68.00 -21.00   0.50   15.00    --   20.00  54.00 -90.00   94
;
_diffrn_measurement_device 'two-circle diffractometer'
_diffrn_measurement_device_type 'XtaLAB Mini II'
_diffrn_measurement_method '\w scans'
_diffrn_orient_matrix_type 'CrysAlisPro convention (1999,Acta A55,543-557)'
_diffrn_orient_matrix_UB_11 0.0802620000
_diffrn_orient_matrix_UB_12 0.0341800000
_diffrn_orient_matrix_UB_13 0.0007492000
_diffrn_orient_matrix_UB_21 0.0019588000
_diffrn_orient_matrix_UB_22 0.0264976000
_diffrn_orient_matrix_UB_23 0.0877307000
_diffrn_orient_matrix_UB_31 -0.0065540000
_diffrn_orient_matrix_UB_32 -0.0678998000
_diffrn_orient_matrix_UB_33 0.0346150000
_diffrn_radiation_monochromator graphite
_diffrn_radiation_probe x-ray
_diffrn_radiation_type 'Mo K\a'
_diffrn_radiation_wavelength 0.71073
_diffrn_reflns_av_R_equivalents 0.0417
_diffrn_reflns_av_unetI/netI 0.0175
_diffrn_reflns_Laue_measured_fraction_full 1.000
_diffrn_reflns_Laue_measured_fraction_max 0.998
_diffrn_reflns_limit_h_max 14
_diffrn_reflns_limit_h_min -14
_diffrn_reflns_limit_k_max 14
_diffrn_reflns_limit_k_min -14
_diffrn_reflns_limit_l_max 10
_diffrn_reflns_limit_l_min -10
_diffrn_reflns_number 9330
_diffrn_reflns_point_group_measured_fraction_full 1.000
_diffrn_reflns_point_group_measured_fraction_max 0.989
_diffrn_reflns_theta_full 25.242
_diffrn_reflns_theta_max 30.507
_diffrn_reflns_theta_min 2.312
_diffrn_source 'fine-focus sealed X-ray tube'
_diffrn_source_type 'Rigaku (Mo) X-ray Source'
_exptl_absorpt_coefficient_mu 20.096
_exptl_absorpt_correction_T_max 1.00000
_exptl_absorpt_correction_T_min 0.62103
_exptl_absorpt_correction_type multi-scan
_exptl_absorpt_process_details
;
CrysAlisPro 1.171.40.60a (Rigaku Oxford Diffraction, 2019)
Empirical absorption correction using spherical harmonics,
 implemented in SCALE3 ABSPACK scaling algorithm.
;
_exptl_crystal_colour 'clear whiteish colourless'
_exptl_crystal_colour_lustre clear
_exptl_crystal_colour_modifier whiteish
_exptl_crystal_colour_primary colourless
_exptl_crystal_density_diffrn 5.065
_exptl_crystal_description irregular
_exptl_crystal_F_000 912
_exptl_crystal_size_max 0.092
_exptl_crystal_size_mid 0.0848
_exptl_crystal_size_min 0.051
_refine_diff_density_max 0.433
_refine_diff_density_min -0.387
_refine_diff_density_rms 0.089
_refine_ls_abs_structure_details
;
 Flack x determined using 300 quotients [(I+)-(I-)]/[(I+)+(I-)]
 (Parsons, Flack and Wagner, Acta Cryst. B69 (2013) 249-259).
;
_refine_ls_abs_structure_Flack -0.002(13)
_refine_ls_extinction_coef 0.0049(2)
_refine_ls_extinction_expression Fc^*^=kFc[1+0.001xFc^2^\l^3^/sin(2\q)]^-1/4^
_refine_ls_extinction_method 'SHELXL-2019/2 (Sheldrick 2019)'
_refine_ls_goodness_of_fit_ref 1.107
_refine_ls_hydrogen_treatment undef
_refine_ls_matrix_type full
_refine_ls_number_parameters 38
_refine_ls_number_reflns 734
_refine_ls_number_restraints 0
_refine_ls_restrained_S_all 1.107
_refine_ls_R_factor_all 0.0114
_refine_ls_R_factor_gt 0.0109
_refine_ls_shift/su_max 0.000
_refine_ls_shift/su_mean 0.000
_refine_ls_structure_factor_coef Fsqd
_refine_ls_weighting_details 'w=1/[\s^2^(Fo^2^)+(0.0100P)^2^+0.3488P] where P=(Fo^2^+2Fc^2^)/3'
_refine_ls_weighting_scheme calc
_refine_ls_wR_factor_gt 0.0251
_refine_ls_wR_factor_ref 0.0252
_reflns_Friedel_coverage 0.723
_reflns_Friedel_fraction_full 1.000
_reflns_Friedel_fraction_max 0.978
_reflns_number_gt 719
_reflns_number_total 734
_reflns_threshold_expression 'I > 2\s(I)'
_cod_data_source_file d5dt01100k2.cif
_cod_data_source_block La3Ga3Ge2S3O10
_cod_depositor_comments 'Adding full bibliography for 7718868--7718871.cif.'
_cod_original_cell_volume 673.58(6)
_cod_database_code 7718870
_shelx_shelxl_version_number 2019/3
_chemical_oxdiff_formula 'La Ga Ge S O'
_shelx_space_group_comment
;
The symmetry employed for this shelxl refinement is uniquely defined
by the following loop, which should always be used as a source of
symmetry information in preference to the above space-group names.
They are only intended as comments.
;
_shelx_estimated_absorpt_t_max 0.427
_shelx_estimated_absorpt_t_min 0.259
_olex2_refinement_description
;
;
_olex2_submission_special_instructions 'No special instructions were received'
_oxdiff_exptl_absorpt_empirical_details
;
Empirical correction (ABSPACK) includes:
- Absorption correction using spherical harmonics
- Frame scaling
;
_oxdiff_exptl_absorpt_empirical_full_max 1.354
_oxdiff_exptl_absorpt_empirical_full_min 0.748

loop_
_space_group_symop_operation_xyz
'x, y, z'
'-y, x-y, z'
'-x+y, -x, z'
'x, y, -z+1/2'
'-y, x-y, -z+1/2'
'-x+y, -x, -z+1/2'
'y, x, -z'
'x-y, -y, -z'
'-x, -x+y, -z'
'y, x, z+1/2'
'x-y, -y, z+1/2'
'-x, -x+y, z+1/2'

loop_
_atom_site_label
_atom_site_type_symbol
_atom_site_fract_x
_atom_site_fract_y
_atom_site_fract_z
_atom_site_U_iso_or_equiv
_atom_site_adp_type
_atom_site_occupancy
_atom_site_site_symmetry_order
_atom_site_calc_flag
_atom_site_refinement_flags_posn
_atom_site_refinement_flags_adp
_atom_site_refinement_flags_occupancy
_atom_site_disorder_assembly
_atom_site_disorder_group
La01 La 0.35751(3) 0.38034(3) 0.250000 0.00771(8) Uani 1 2 d S T P . .
Ge02 Ge 0.666667 0.333333 0.51367(7) 0.00446(13) Uani 1 3 d S T P . .
Ga03 Ga 0.000000 0.18935(5) 0.000000 0.00652(12) Uani 1 2 d S T P . .
S004 S 0.01248(14) 0.32093(14) 0.250000 0.0106(2) Uani 1 2 d S T P . .
O003 O 0.666667 0.333333 0.750000 0.033(2) Uani 1 6 d S T P . .
O001 O 0.1757(3) 0.1757(3) 0.000000 0.0089(7) Uani 1 2 d S T P . .
O002 O 0.5052(3) 0.3439(3) 0.4667(3) 0.0111(5) Uani 1 1 d . . . . .

loop_
_atom_site_aniso_label
_atom_site_aniso_U_11
_atom_site_aniso_U_22
_atom_site_aniso_U_33
_atom_site_aniso_U_23
_atom_site_aniso_U_13
_atom_site_aniso_U_12
La01 0.00636(13) 0.01252(14) 0.00406(12) 0.000 0.000 0.00457(11)
Ge02 0.00445(17) 0.00445(17) 0.0045(3) 0.000 0.000 0.00222(9)
Ga03 0.0058(2) 0.00666(18) 0.0068(3) -0.00024(8) -0.00049(16) 0.00289(12)
S004 0.0177(6) 0.0113(6) 0.0064(6) 0.000 0.000 0.0100(5)
O003 0.048(3) 0.048(3) 0.003(3) 0.000 0.000 0.0239(17)
O001 0.0074(11) 0.0074(11) 0.0129(19) 0.0000(6) 0.0000(6) 0.0045(13)
O002 0.0089(10) 0.0163(13) 0.0116(12) 0.0012(10) -0.0007(10) 0.0089(10)

loop_
_atom_type_symbol
_atom_type_description
_atom_type_scat_dispersion_real
_atom_type_scat_dispersion_imag
_atom_type_scat_source
Ga Ga 0.2307 1.6083 'International Tables Vol C Tables 4.2.6.8 and 6.1.1.4'
Ge Ge 0.1547 1.8001 'International Tables Vol C Tables 4.2.6.8 and 6.1.1.4'
La La -0.2871 2.4523 'International Tables Vol C Tables 4.2.6.8 and 6.1.1.4'
O O 0.0106 0.0060 'International Tables Vol C Tables 4.2.6.8 and 6.1.1.4'
S S 0.1246 0.1234 'International Tables Vol C Tables 4.2.6.8 and 6.1.1.4'

loop_
_geom_angle_atom_site_label_1
_geom_angle_atom_site_label_2
_geom_angle_atom_site_label_3
_geom_angle
_geom_angle_site_symmetry_1
_geom_angle_site_symmetry_3
_geom_angle_publ_flag
La01 La01 La01 167.792(16) 7 7_556 ?
Ge02 La01 La01 125.737(12) 7_556 7 ?
Ge02 La01 La01 125.737(12) 10_554 7_556 ?
Ge02 La01 La01 65.229(9) 7_556 7_556 ?
Ge02 La01 La01 65.229(9) 10_554 7 ?
Ge02 La01 Ge02 60.582(16) 7_556 10_554 ?
S004 La01 La01 89.827(3) 2_665 7 ?
S004 La01 La01 89.827(2) 2_665 7_556 ?
S004 La01 La01 94.722(6) . 7_556 ?
S004 La01 La01 94.722(6) . 7 ?
S004 La01 Ge02 69.133(19) 2_665 10_554 ?
S004 La01 Ge02 68.81(2) . 7_556 ?
S004 La01 Ge02 69.133(19) 2_665 7_556 ?
S004 La01 Ge02 68.81(2) . 10_554 ?
S004 La01 S004 130.89(4) 2_665 . ?
O001 La01 La01 46.10(5) 4 7_556 ?
O001 La01 La01 132.66(5) 4 7 ?
O001 La01 La01 46.10(5) . 7 ?
O001 La01 La01 132.66(5) . 7_556 ?
O001 La01 Ge02 88.98(3) 4 7_556 ?
O001 La01 Ge02 132.655(14) 4 10_554 ?
O001 La01 Ge02 132.655(14) . 7_556 ?
O001 La01 Ge02 88.98(3) . 10_554 ?
O001 La01 S004 66.48(3) 4 . ?
O001 La01 S004 135.91(5) . 2_665 ?
O001 La01 S004 66.48(3) . . ?
O001 La01 S004 135.91(5) 4 2_665 ?
O001 La01 O001 87.17(10) . 4 ?
O002 La01 La01 127.71(6) . 7 ?
O002 La01 La01 153.17(6) 7_556 7 ?
O002 La01 La01 37.87(6) 7_556 7_556 ?
O002 La01 La01 37.87(6) 10_554 7 ?
O002 La01 La01 40.77(6) 4 7 ?
O002 La01 La01 127.71(6) 4 7_556 ?
O002 La01 La01 153.17(5) 10_554 7_556 ?
O002 La01 La01 40.77(6) . 7_556 ?
O002 La01 Ge02 142.03(6) 4 7_556 ?
O002 La01 Ge02 88.04(6) 10_554 7_556 ?
O002 La01 Ge02 27.47(6) 7_556 7_556 ?
O002 La01 Ge02 88.04(6) 7_556 10_554 ?
O002 La01 Ge02 27.47(6) 10_554 10_554 ?
O002 La01 Ge02 95.39(6) . 7_556 ?
O002 La01 Ge02 95.39(6) 4 10_554 ?
O002 La01 Ge02 142.03(7) . 10_554 ?
O002 La01 S004 75.03(7) . 2_665 ?
O002 La01 S004 76.55(6) 10_554 . ?
O002 La01 S004 77.83(6) 7_556 2_665 ?
O002 La01 S004 77.83(6) 10_554 2_665 ?
O002 La01 S004 76.55(6) 7_556 . ?
O002 La01 S004 75.03(7) 4 2_665 ?
O002 La01 S004 132.96(6) . . ?
O002 La01 S004 132.96(6) 4 . ?
O002 La01 O001 67.33(7) 10_554 . ?
O002 La01 O001 69.34(7) . 4 ?
O002 La01 O001 141.32(7) 10_554 4 ?
O002 La01 O001 126.61(7) 4 4 ?
O002 La01 O001 126.61(7) . . ?
O002 La01 O001 69.34(7) 4 . ?
O002 La01 O001 67.33(7) 7_556 4 ?
O002 La01 O001 141.32(7) 7_556 . ?
O002 La01 O002 115.49(11) 7_556 10_554 ?
O002 La01 O002 149.32(11) 4 7_556 ?
O002 La01 O002 72.28(10) 4 10_554 ?
O002 La01 O002 87.01(12) . 4 ?
O002 La01 O002 149.32(11) . 10_554 ?
O002 La01 O002 72.28(10) . 7_556 ?
La01 Ge02 La01 96.799(11) 8_666 7_556 ?
La01 Ge02 La01 96.799(11) 9_656 8_666 ?
La01 Ge02 La01 96.799(11) 9_656 7_556 ?
O003 Ge02 La01 59.709(8) . 8_666 ?
O003 Ge02 La01 59.709(8) . 7_556 ?
O003 Ge02 La01 59.709(8) . 9_656 ?
O002 Ge02 La01 120.94(9) 2_655 8_666 ?
O002 Ge02 La01 122.43(9) 3_665 9_656 ?
O002 Ge02 La01 42.04(8) 3_665 8_666 ?
O002 Ge02 La01 42.04(8) 2_655 9_656 ?
O002 Ge02 La01 122.43(9) 2_655 7_556 ?
O002 Ge02 La01 120.94(9) 3_665 7_556 ?
O002 Ge02 La01 120.95(9) . 9_656 ?
O002 Ge02 La01 122.43(9) . 8_666 ?
O002 Ge02 La01 42.04(8) . 7_556 ?
O002 Ge02 O003 101.74(9) 2_655 . ?
O002 Ge02 O003 101.74(9) 3_665 . ?
O002 Ge02 O003 101.74(9) . . ?
O002 Ge02 O002 115.97(6) 2_655 . ?
O002 Ge02 O002 115.97(6) 2_655 3_665 ?
O002 Ge02 O002 115.97(6) 3_665 . ?
S004 Ga03 S004 111.81(5) 9 . ?
O001 Ga03 S004 110.56(5) 2 . ?
O001 Ga03 S004 105.71(6) . . ?
O001 Ga03 S004 110.56(5) . 9 ?
O001 Ga03 S004 105.71(6) 2 9 ?
O001 Ga03 O001 112.60(19) . 2 ?
La01 S004 La01 109.11(4) 3_565 . ?
Ga03 S004 La01 81.18(3) 4 . ?
Ga03 S004 La01 124.17(3) 4 3_565 ?
Ga03 S004 La01 81.18(3) . . ?
Ga03 S004 La01 124.17(3) . 3_565 ?
Ga03 S004 Ga03 111.52(5) . 4 ?
Ge02 O003 Ge02 180.0 . 4_556 ?
La01 O001 La01 87.79(10) . 7 ?
Ga03 O001 La01 112.67(5) 3 . ?
Ga03 O001 La01 104.66(5) . . ?
Ga03 O001 La01 104.67(5) 3 7 ?
Ga03 O001 La01 112.67(5) . 7 ?
Ga03 O001 Ga03 127.40(19) 3 . ?
La01 O002 La01 101.36(9) . 7_556 ?
Ge02 O002 La01 110.50(12) . 7_556 ?
Ge02 O002 La01 147.56(14) . . ?

loop_
_geom_bond_atom_site_label_1
_geom_bond_atom_site_label_2
_geom_bond_distance
_geom_bond_site_symmetry_2
_geom_bond_publ_flag
La01 La01 3.78134(16) 7 ?
La01 La01 3.78134(17) 7_556 ?
La01 Ge02 3.5235(4) 7_556 ?
La01 Ge02 3.5235(4) 10_554 ?
La01 S004 3.2190(13) 2_665 ?
La01 S004 3.2493(12) . ?
La01 O001 2.727(2) . ?
La01 O001 2.727(2) 4 ?
La01 O002 2.368(2) 4 ?
La01 O002 2.368(2) . ?
La01 O002 2.519(3) 10_554 ?
La01 O002 2.519(3) 7_556 ?
Ge02 O003 1.7772(5) . ?
Ge02 O002 1.735(2) 2_655 ?
Ge02 O002 1.735(2) . ?
Ge02 O002 1.735(2) 3_665 ?
Ga03 S004 2.2740(7) 9 ?
Ga03 S004 2.2740(7) . ?
Ga03 O001 1.8602(15) . ?
Ga03 O001 1.8602(15) 2 ?

loop_
_geom_torsion_atom_site_label_1
_geom_torsion_atom_site_label_2
_geom_torsion_atom_site_label_3
_geom_torsion_atom_site_label_4
_geom_torsion
_geom_torsion_site_symmetry_1
_geom_torsion_site_symmetry_2
_geom_torsion_site_symmetry_3
_geom_torsion_site_symmetry_4
_geom_torsion_publ_flag
La01 Ge02 O002 La01 -128.7(2) 9_656 . . . ?
La01 Ge02 O002 La01 -60.31(13) 8_666 . . 7_556 ?
La01 Ge02 O002 La01 168.6(4) 7_556 . . . ?
La01 Ge02 O002 La01 62.68(13) 9_656 . . 7_556 ?
La01 Ge02 O002 La01 108.3(2) 8_666 . . . ?
S004 Ga03 O001 La01 -13.73(9) . . . . ?
S004 Ga03 O001 La01 13.66(11) 9 . . 7 ?
S004 Ga03 O001 La01 107.45(5) 9 . . . ?
S004 Ga03 O001 La01 -107.52(7) . . . 7 ?
S004 Ga03 O001 Ga03 -118.00(4) 9 . . 3 ?
S004 Ga03 O001 Ga03 120.82(4) . . . 3 ?
O003 Ge02 O002 La01 1.11(12) . . . 7_556 ?
O003 Ge02 O002 La01 169.7(2) . . . . ?
O001 Ga03 O001 La01 -134.55(6) 2 . . . ?
O001 Ga03 O001 La01 131.66(8) 2 . . 7 ?
O001 Ga03 O001 Ga03 0.0 2 . . 3 ?
O002 Ge02 O002 La01 -108.29(17) 3_665 . . 7_556 ?
O002 Ge02 O002 La01 -80.9(3) 2_655 . . . ?
O002 Ge02 O002 La01 60.3(3) 3_665 . . . ?
O002 Ge02 O002 La01 110.52(17) 2_655 . . 7_556 ?
